data_4067156
loop_
_publ_author_name
'Schmidt, Sarah'
'Schulz, Stephan'
'Bl\"aser, Dieter'
'Boese, Roland'
'Bolte, Michael'

_publ_section_title
;
 Synthesis and Structural Characterization of New Zinc Amidinate Complexes
;
_journal_issue 22
_journal_name_full Organometallics
_journal_page_first 6097
_journal_paper_doi 10.1021/om1008549
_journal_volume 29
_journal_year 2010
_chemical_absolute_configuration ad
_chemical_formula_moiety 'C24 H54 I3 Li N4 O2 Zn2'
_chemical_formula_sum 'C24 H54 I3 Li N4 O2 Zn2'
_chemical_formula_weight 949.09
_chemical_name_systematic
; 
 ? 
;
_space_group_IT_number 19
_symmetry_cell_setting orthorhombic
_symmetry_space_group_name_Hall 'P 2ac 2ab'
_symmetry_space_group_name_H-M 'P 21 21 21'
_atom_sites_solution_hydrogens geom
_atom_sites_solution_primary direct
_atom_sites_solution_secondary difmap
_audit_creation_method SHELXL-97
_cell_angle_alpha 90.00
_cell_angle_beta 90.00
_cell_angle_gamma 90.00
_cell_formula_units_Z 4
_cell_length_a 14.0039(4)
_cell_length_b 15.3589(4)
_cell_length_c 17.6619(5)
_cell_measurement_reflns_used 9222
_cell_measurement_temperature 173(1)
_cell_measurement_theta_max 26.82
_cell_measurement_theta_min 2.28
_cell_volume 3798.80(18)
_computing_cell_refinement 'BRUKER AXS SMART APEX 2 Vers. 3.0-2009'
_computing_data_collection 'BRUKER AXS SMART APEX 2 Vers. 3.0-2009'
_computing_data_reduction 'BRUKER AXS SMART APEX 2 Vers. 3.0-2009'
_computing_molecular_graphics 'BRUKER AXS SHELXTL (c) 2008 / Vers. 2008/4'
_computing_publication_material 'BRUKER AXS SHELXTL (c) 2008 / Vers. 2008/4'
_computing_structure_refinement 'BRUKER AXS SHELXTL (c) 2008 / Vers. 2008/4'
_computing_structure_solution 'BRUKER AXS SMART APEX 2 Vers. 3.0-2009'
_diffrn_ambient_temperature 173(2)
_diffrn_detector_area_resol_mean 512
_diffrn_measured_fraction_theta_full 0.984
_diffrn_measured_fraction_theta_max 0.984
_diffrn_measurement_device_type
; 
 Siemens SMART three axis goniometer with APEX II area detector system
;
_diffrn_measurement_method
;
 Data collection strategy APEX 2 / COSMO
;
_diffrn_radiation_monochromator graphite
_diffrn_radiation_source 'fine-focus sealed tube'
_diffrn_radiation_type MoK\a
_diffrn_radiation_wavelength 0.71073
_diffrn_reflns_av_R_equivalents 0.0581
_diffrn_reflns_av_sigmaI/netI 0.0413
_diffrn_reflns_limit_h_max 19
_diffrn_reflns_limit_h_min -19
_diffrn_reflns_limit_k_max 21
_diffrn_reflns_limit_k_min -21
_diffrn_reflns_limit_l_max 24
_diffrn_reflns_limit_l_min -22
_diffrn_reflns_number 76873
_diffrn_reflns_theta_full 30.37
_diffrn_reflns_theta_max 30.37
_diffrn_reflns_theta_min 1.86
_exptl_absorpt_coefficient_mu 3.724
_exptl_absorpt_correction_T_max 0.75
_exptl_absorpt_correction_T_min 0.43
_exptl_absorpt_correction_type multi-scan
_exptl_absorpt_process_details
; 
 BRUKER AXS SMART APEX 2 Vers. 3.0-2009
 R.H. Blessing, Acta Cryst. (1995) A51 33-38 
;
_exptl_crystal_colour colourless
_exptl_crystal_density_diffrn 1.659
_exptl_crystal_density_method 'not measured'
_exptl_crystal_description rod
_exptl_crystal_F_000 1856
_exptl_crystal_size_max 0.28
_exptl_crystal_size_mid 0.08
_exptl_crystal_size_min 0.05
_refine_diff_density_max 0.483
_refine_diff_density_min -0.819
_refine_diff_density_rms 0.094
_refine_ls_abs_structure_details 'Flack H D (1983), Acta Cryst. A39, 876-881'
_refine_ls_abs_structure_Flack 0.012(12)
_refine_ls_extinction_method none
_refine_ls_goodness_of_fit_ref 1.020
_refine_ls_hydrogen_treatment constr
_refine_ls_matrix_type full
_refine_ls_number_parameters 325
_refine_ls_number_reflns 11178
_refine_ls_number_restraints 0
_refine_ls_restrained_S_all 1.020
_refine_ls_R_factor_all 0.0466
_refine_ls_R_factor_gt 0.0303
_refine_ls_shift/su_max 0.001
_refine_ls_shift/su_mean 0.000
_refine_ls_structure_factor_coef Fsqd
_refine_ls_weighting_details 'calc w=1/[\s^2^(Fo^2^)+(0.0290P)^2^+0.0000P] where P=(Fo^2^+2Fc^2^)/3'
_refine_ls_weighting_scheme calc
_refine_ls_wR_factor_gt 0.0592
_refine_ls_wR_factor_ref 0.0642
_reflns_number_gt 9066
_reflns_number_total 11178
_reflns_threshold_expression >2sigma(I)
_cod_data_source_file om1008549_si_003.cif
_cod_data_source_block sar_140m_CCDC-785892_(3)
_cod_original_sg_symbol_H-M P212121
_cod_database_code 4067156

loop_
_symmetry_equiv_pos_as_xyz
'x, y, z'
'-x+1/2, -y, z+1/2'
'-x, y+1/2, -z+1/2'
'x+1/2, -y+1/2, -z'

loop_
_atom_site_label
_atom_site_type_symbol
_atom_site_fract_x
_atom_site_fract_y
_atom_site_fract_z
_atom_site_U_iso_or_equiv
_atom_site_adp_type
_atom_site_occupancy
_atom_site_symmetry_multiplicity
_atom_site_calc_flag
_atom_site_refinement_flags
I1 I -0.03658(2) 0.678291(19) 0.088316(15) 0.05320(8) Uani 1 1 d .
I2 I 0.410894(16) 0.392443(16) 0.023512(12) 0.03900(6) Uani 1 1 d .
I3 I 0.386632(16) 0.544897(16) 0.213569(13) 0.03929(6) Uani 1 1 d .
Zn1 Zn 0.07949(3) 0.55454(2) 0.11500(2) 0.02890(8) Uani 1 1 d .
Zn2 Zn 0.27500(3) 0.46548(2) 0.112278(19) 0.02631(8) Uani 1 1 d .
N1 N 0.05682(19) 0.45724(18) 0.03568(15) 0.0328(6) Uani 1 1 d .
N2 N 0.19254(18) 0.53387(17) 0.03677(14) 0.0275(6) Uani 1 1 d .
N3 N 0.18794(19) 0.39007(18) 0.17420(15) 0.0303(6) Uani 1 1 d .
N4 N 0.11456(19) 0.51417(19) 0.21719(14) 0.0315(6) Uani 1 1 d .
C1 C 0.1351(2) 0.4717(2) 0.00013(17) 0.0313(7) Uani 1 1 d .
C2 C -0.0135(3) 0.3900(3) 0.0151(2) 0.0505(10) Uani 1 1 d .
H2 H 0.0188 0.3419 -0.0082 0.061 Uiso 1 1 d R
C3 C -0.0839(4) 0.4283(3) -0.0420(3) 0.0851(18) Uani 1 1 d .
H3A H -0.1147 0.4789 -0.0186 0.128 Uiso 1 1 d R
H3B H -0.1326 0.3855 -0.0562 0.128 Uiso 1 1 d R
H3C H -0.0488 0.4468 -0.0872 0.128 Uiso 1 1 d R
C4 C -0.0625(3) 0.3593(3) 0.0861(3) 0.0709(14) Uani 1 1 d .
H4A H -0.0160 0.3324 0.1203 0.106 Uiso 1 1 d R
H4B H -0.1120 0.3168 0.0731 0.106 Uiso 1 1 d R
H4C H -0.0918 0.4097 0.1111 0.106 Uiso 1 1 d R
C5 C 0.2420(3) 0.5985(2) -0.01305(19) 0.0402(8) Uani 1 1 d .
H5 H 0.2913 0.5696 -0.0413 0.048 Uiso 1 1 d R
C6 C 0.1734(3) 0.6415(3) -0.0678(2) 0.0554(11) Uani 1 1 d .
H6A H 0.1409 0.5961 -0.0971 0.083 Uiso 1 1 d R
H6B H 0.2078 0.6804 -0.1022 0.083 Uiso 1 1 d R
H6C H 0.1261 0.6750 -0.0390 0.083 Uiso 1 1 d R
C7 C 0.2858(3) 0.6675(3) 0.0372(3) 0.0653(13) Uani 1 1 d .
H7A H 0.2347 0.6988 0.0636 0.098 Uiso 1 1 d R
H7B H 0.3232 0.7086 0.0068 0.098 Uiso 1 1 d R
H7C H 0.3276 0.6393 0.0744 0.098 Uiso 1 1 d R
C8 C 0.1669(3) 0.4273(3) -0.0712(2) 0.0492(10) Uani 1 1 d .
H8A H 0.1706 0.3642 -0.0637 0.074 Uiso 1 1 d R
H8B H 0.2298 0.4496 -0.0860 0.074 Uiso 1 1 d R
H8C H 0.1205 0.4403 -0.1111 0.074 Uiso 1 1 d R
C9 C 0.1382(2) 0.4308(2) 0.22712(17) 0.0303(7) Uani 1 1 d .
C10 C 0.2030(3) 0.2944(2) 0.1769(2) 0.0412(9) Uani 1 1 d .
H10 H 0.1559 0.2701 0.2103 0.049 Uiso 1 1 d R
C11 C 0.1895(3) 0.2547(2) 0.1002(2) 0.0494(10) Uani 1 1 d .
H11A H 0.1263 0.2707 0.0809 0.074 Uiso 1 1 d R
H11B H 0.1944 0.1911 0.1034 0.074 Uiso 1 1 d R
H11C H 0.2388 0.2769 0.0658 0.074 Uiso 1 1 d R
C12 C 0.3014(3) 0.2738(3) 0.2098(2) 0.0532(11) Uani 1 1 d .
H12A H 0.3488 0.3084 0.1822 0.080 Uiso 1 1 d R
H12B H 0.3161 0.2117 0.2040 0.080 Uiso 1 1 d R
H12C H 0.3030 0.2894 0.2636 0.080 Uiso 1 1 d R
C13 C 0.0888(3) 0.5685(3) 0.2839(2) 0.0419(9) Uani 1 1 d .
H13 H 0.1187 0.5427 0.3274 0.050 Uiso 1 1 d R
C14 C -0.0194(3) 0.5722(3) 0.2977(2) 0.0555(11) Uani 1 1 d .
H14A H -0.0516 0.5986 0.2541 0.083 Uiso 1 1 d R
H14B H -0.0306 0.6081 0.3428 0.083 Uiso 1 1 d R
H14C H -0.0448 0.5136 0.3063 0.083 Uiso 1 1 d R
C15 C 0.1304(3) 0.6585(3) 0.2742(3) 0.0588(12) Uani 1 1 d .
H15A H 0.1998 0.6545 0.2675 0.088 Uiso 1 1 d R
H15B H 0.1162 0.6932 0.3194 0.088 Uiso 1 1 d R
H15C H 0.1020 0.6864 0.2297 0.088 Uiso 1 1 d R
C16 C 0.1060(3) 0.3821(3) 0.2973(2) 0.0508(10) Uani 1 1 d .
H16A H 0.0580 0.3385 0.2833 0.076 Uiso 1 1 d R
H16B H 0.0784 0.4231 0.3337 0.076 Uiso 1 1 d R
H16C H 0.1612 0.3529 0.3202 0.076 Uiso 1 1 d R
C21 C 0.6477(6) 0.5838(5) -0.0357(4) 0.117(2) Uani 1 1 d .
H21A H 0.6235 0.6163 -0.0780 0.175 Uiso 1 1 d R
H21B H 0.7102 0.6048 -0.0226 0.175 Uiso 1 1 d R
H21C H 0.6516 0.5233 -0.0490 0.175 Uiso 1 1 d R
C22 C 0.5844(4) 0.5950(3) 0.0306(3) 0.0781(16) Uani 1 1 d .
H22A H 0.5218 0.5750 0.0169 0.094 Uiso 1 1 d R
H22B H 0.5798 0.6558 0.0429 0.094 Uiso 1 1 d R
O23 O 0.61711(19) 0.54595(18) 0.09710(18) 0.0553(7) Uani 1 1 d .
C24 C 0.6917(5) 0.5900(4) 0.1355(4) 0.096(2) Uani 1 1 d .
H24A H 0.6741 0.6493 0.1459 0.115 Uiso 1 1 d R
H24B H 0.7471 0.5907 0.1035 0.115 Uiso 1 1 d R
C25 C 0.7191(4) 0.5443(3) 0.2039(4) 0.0906(19) Uani 1 1 d .
H25A H 0.7707 0.5738 0.2288 0.136 Uiso 1 1 d R
H25B H 0.6638 0.5444 0.2361 0.136 Uiso 1 1 d R
H25C H 0.7375 0.4853 0.1933 0.136 Uiso 1 1 d R
Li1 Li 0.5326(5) 0.4577(4) 0.1394(4) 0.0455(15) Uani 1 1 d .
C31 C 0.6750(3) 0.3189(3) 0.0958(3) 0.0611(12) Uani 1 1 d .
H31A H 0.7205 0.2773 0.0771 0.092 Uiso 1 1 d R
H31B H 0.6188 0.3177 0.0647 0.092 Uiso 1 1 d R
H31C H 0.7026 0.3761 0.0944 0.092 Uiso 1 1 d R
C32 C 0.6445(5) 0.2984(4) 0.1730(3) 0.102(2) Uani 1 1 d .
H32A H 0.7005 0.2990 0.2044 0.122 Uiso 1 1 d R
H32B H 0.6173 0.2410 0.1748 0.122 Uiso 1 1 d R
O33 O 0.5794(2) 0.36144(17) 0.20200(15) 0.0482(7) Uani 1 1 d .
C34 C 0.5443(4) 0.3378(4) 0.2768(3) 0.0741(15) Uani 1 1 d .
H34A H 0.5216 0.2788 0.2751 0.089 Uiso 1 1 d R
H34B H 0.4909 0.3746 0.2886 0.089 Uiso 1 1 d R
C35 C 0.6154(5) 0.3464(5) 0.3359(3) 0.111(2) Uani 1 1 d .
H35A H 0.5871 0.3301 0.3833 0.166 Uiso 1 1 d R
H35B H 0.6684 0.3087 0.3252 0.166 Uiso 1 1 d R
H35C H 0.6374 0.4056 0.3388 0.166 Uiso 1 1 d R

loop_
_atom_site_aniso_label
_atom_site_aniso_U_11
_atom_site_aniso_U_22
_atom_site_aniso_U_33
_atom_site_aniso_U_23
_atom_site_aniso_U_13
_atom_site_aniso_U_12
I1 0.05760(17) 0.04865(15) 0.05336(16) 0.00156(13) -0.00062(13) 0.02395(13)
I2 0.03917(12) 0.04804(14) 0.02980(11) -0.00783(10) 0.00396(9) 0.00685(11)
I3 0.03685(12) 0.04848(14) 0.03254(12) -0.01304(10) -0.00310(9) 0.00217(10)
Zn1 0.03247(19) 0.02881(19) 0.02542(18) -0.00075(15) 0.00002(15) 0.00168(16)
Zn2 0.03003(18) 0.02745(19) 0.02146(17) 0.00169(15) 0.00072(14) -0.00008(15)
N1 0.0366(15) 0.0282(14) 0.0337(15) -0.0017(12) -0.0124(12) -0.0011(12)
N2 0.0342(14) 0.0268(14) 0.0214(13) 0.0055(11) 0.0011(10) 0.0003(11)
N3 0.0374(15) 0.0280(14) 0.0256(13) 0.0051(12) 0.0009(11) -0.0014(12)
N4 0.0301(14) 0.0413(16) 0.0230(13) -0.0036(11) 0.0026(12) 0.0003(12)
C1 0.044(2) 0.0298(17) 0.0204(15) -0.0007(13) -0.0074(13) 0.0094(14)
C2 0.047(2) 0.039(2) 0.066(3) -0.011(2) -0.016(2) -0.0072(18)
C3 0.074(3) 0.072(4) 0.110(4) -0.009(3) -0.054(3) -0.005(3)
C4 0.052(3) 0.054(3) 0.106(4) -0.005(3) 0.006(3) -0.022(2)
C5 0.047(2) 0.041(2) 0.0330(18) 0.0158(16) 0.0102(16) 0.0059(17)
C6 0.070(3) 0.052(3) 0.045(2) 0.0241(19) 0.003(2) 0.013(2)
C7 0.064(3) 0.060(3) 0.072(3) 0.027(2) -0.005(2) -0.032(2)
C8 0.067(3) 0.050(2) 0.031(2) -0.0138(17) -0.0063(18) 0.010(2)
C9 0.0279(16) 0.0403(19) 0.0226(16) 0.0029(13) -0.0002(12) -0.0054(14)
C10 0.054(2) 0.0270(18) 0.043(2) 0.0098(15) 0.0052(17) -0.0012(16)
C11 0.060(3) 0.030(2) 0.058(3) -0.0040(18) -0.002(2) -0.0007(17)
C12 0.066(3) 0.042(2) 0.051(2) 0.015(2) -0.011(2) 0.015(2)
C13 0.040(2) 0.057(2) 0.0285(17) -0.0089(16) -0.0001(16) 0.0122(17)
C14 0.043(2) 0.086(3) 0.038(2) -0.006(2) 0.0096(17) 0.012(2)
C15 0.055(3) 0.064(3) 0.058(3) -0.038(2) -0.006(2) 0.011(2)
C16 0.053(2) 0.068(3) 0.0315(19) 0.0184(19) 0.0105(17) 0.003(2)
C21 0.140(6) 0.112(5) 0.098(5) 0.011(4) 0.010(5) -0.034(5)
C22 0.070(3) 0.053(3) 0.111(5) 0.018(3) 0.003(3) -0.006(3)
O23 0.0484(16) 0.0463(16) 0.0711(19) -0.0012(15) 0.0011(15) -0.0087(14)
C24 0.105(5) 0.084(4) 0.100(5) -0.015(4) -0.011(4) -0.044(4)
C25 0.070(3) 0.061(3) 0.141(6) -0.032(4) -0.029(4) -0.006(3)
Li1 0.039(3) 0.041(4) 0.056(4) 0.004(3) -0.003(3) 0.000(3)
C31 0.052(3) 0.053(3) 0.079(3) -0.022(2) 0.010(2) 0.007(2)
C32 0.165(7) 0.060(3) 0.080(4) -0.002(3) 0.026(4) 0.063(4)
O33 0.0527(16) 0.0471(16) 0.0449(15) 0.0025(12) -0.0036(13) 0.0147(13)
C34 0.081(4) 0.081(4) 0.061(3) 0.016(3) 0.002(3) 0.028(3)
C35 0.129(6) 0.146(6) 0.057(3) 0.008(4) -0.013(4) 0.044(5)

loop_
_atom_type_symbol
_atom_type_description
_atom_type_scat_dispersion_real
_atom_type_scat_dispersion_imag
_atom_type_scat_source
C C 0.0033 0.0016 'International Tables Vol C Tables 4.2.6.8 and 6.1.1.4'
H H 0.0000 0.0000 'International Tables Vol C Tables 4.2.6.8 and 6.1.1.4'
N N 0.0061 0.0033 'International Tables Vol C Tables 4.2.6.8 and 6.1.1.4'
Zn Zn 0.2839 1.4301 'International Tables Vol C Tables 4.2.6.8 and 6.1.1.4'
I I -0.4742 1.8119 'International Tables Vol C Tables 4.2.6.8 and 6.1.1.4'
O O 0.0106 0.0060 'International Tables Vol C Tables 4.2.6.8 and 6.1.1.4'
Li Li -0.0003 0.0001 'International Tables Vol C Tables 4.2.6.8 and 6.1.1.4'

loop_
_geom_angle_atom_site_label_1
_geom_angle_atom_site_label_2
_geom_angle_atom_site_label_3
_geom_angle
Zn2 I2 Li1 81.88(14)
Zn2 I3 Li1 83.93(14)
N4 Zn1 N1 115.49(11)
N4 Zn1 N2 111.27(10)
N1 Zn1 N2 64.34(11)
N4 Zn1 C1 120.11(11)
N1 Zn1 C1 30.53(11)
N2 Zn1 C1 33.93(11)
N4 Zn1 I1 124.32(8)
N1 Zn1 I1 108.39(7)
N2 Zn1 I1 117.84(7)
C1 Zn1 I1 115.20(7)
N4 Zn1 Zn2 69.57(8)
N1 Zn1 Zn2 78.71(8)
N2 Zn1 Zn2 41.99(7)
C1 Zn1 Zn2 58.99(7)
I1 Zn1 Zn2 154.441(18)
N3 Zn2 N2 107.92(11)
N3 Zn2 I3 104.73(8)
N2 Zn2 I3 122.05(8)
N3 Zn2 I2 120.23(8)
N2 Zn2 I2 103.36(7)
I3 Zn2 I2 99.531(14)
N3 Zn2 Zn1 72.89(8)
N2 Zn2 Zn1 43.82(7)
I3 Zn2 Zn1 107.995(14)
I2 Zn2 Zn1 145.340(15)
C1 N1 C2 124.9(3)
C1 N1 Zn1 94.3(2)
C2 N1 Zn1 140.8(3)
C1 N2 C5 116.4(3)
C1 N2 Zn2 105.84(19)
C5 N2 Zn2 117.5(2)
C1 N2 Zn1 88.56(19)
C5 N2 Zn1 128.9(2)
Zn2 N2 Zn1 94.19(10)
C9 N3 C10 121.3(3)
C9 N3 Zn2 115.6(2)
C10 N3 Zn2 120.2(2)
C9 N4 C13 119.6(3)
C9 N4 Zn1 119.0(2)
C13 N4 Zn1 119.2(2)
N1 C1 N2 112.4(3)
N1 C1 C8 125.9(3)
N2 C1 C8 121.7(3)
N1 C1 Zn1 55.16(17)
N2 C1 Zn1 57.51(15)
C8 C1 Zn1 176.4(2)
N1 C2 C4 108.6(3)
N1 C2 C3 109.0(3)
C4 C2 C3 112.1(4)
N2 C5 C7 107.9(3)
N2 C5 C6 111.8(3)
C7 C5 C6 109.1(3)
N3 C9 N4 119.4(3)
N3 C9 C16 120.0(3)
N4 C9 C16 120.5(3)
N3 C10 C11 110.9(3)
N3 C10 C12 110.1(3)
C11 C10 C12 111.9(3)
N4 C13 C15 109.3(3)
N4 C13 C14 112.7(3)
C15 C13 C14 111.4(3)
O23 C22 C21 112.7(5)
C24 O23 C22 111.5(4)
C24 O23 Li1 126.6(4)
C22 O23 Li1 118.3(3)
O23 C24 C25 111.2(5)
O23 Li1 O33 122.6(4)
O23 Li1 I3 107.0(3)
O33 Li1 I3 110.1(3)
O23 Li1 I2 109.5(3)
O33 Li1 I2 109.9(3)
I3 Li1 I2 93.93(19)
O33 C32 C31 112.0(4)
C32 O33 C34 111.9(3)
C32 O33 Li1 121.6(4)
C34 O33 Li1 126.0(3)
C35 C34 O33 113.5(5)

loop_
_geom_bond_atom_site_label_1
_geom_bond_atom_site_label_2
_geom_bond_distance
I1 Zn1 2.5450(5)
I2 Zn2 2.7089(4)
I2 Li1 2.845(7)
I3 Zn2 2.6707(4)
I3 Li1 2.773(7)
Zn1 N4 1.971(3)
Zn1 N1 2.073(3)
Zn1 N2 2.125(3)
Zn1 C1 2.519(3)
Zn1 Zn2 3.0609(5)
Zn2 N3 2.006(3)
Zn2 N2 2.053(3)
N1 C1 1.283(4)
N1 C2 1.472(4)
N2 C1 1.406(4)
N2 C5 1.496(4)
N3 C9 1.323(4)
N3 C10 1.486(4)
N4 C9 1.334(4)
N4 C13 1.488(4)
C1 C8 1.499(5)
C2 C4 1.504(6)
C2 C3 1.527(6)
C5 C7 1.512(6)
C5 C6 1.515(5)
C9 C16 1.516(5)
C10 C11 1.497(6)
C10 C12 1.529(6)
C13 C15 1.510(6)
C13 C14 1.537(5)
C21 C22 1.479(8)
C22 O23 1.468(6)
O23 C24 1.417(6)
O23 Li1 1.948(7)
C24 C25 1.450(8)
Li1 O33 1.959(7)
C31 C32 1.463(7)
C32 O33 1.426(5)
O33 C34 1.455(5)
C34 C35 1.449(8)

loop_
_geom_torsion_atom_site_label_1
_geom_torsion_atom_site_label_2
_geom_torsion_atom_site_label_3
_geom_torsion_atom_site_label_4
_geom_torsion
Li1 I3 Zn2 N3 118.14(16)
Li1 I3 Zn2 N2 -119.18(16)
Li1 I3 Zn2 I2 -6.75(14)
Li1 I3 Zn2 Zn1 -165.41(14)
Li1 I2 Zn2 N3 -106.74(16)
Li1 I2 Zn2 N2 132.97(16)
Li1 I2 Zn2 I3 6.60(14)
Li1 I2 Zn2 Zn1 149.13(14)
N4 Zn1 Zn2 N3 45.09(12)
N1 Zn1 Zn2 N3 -77.78(11)
N2 Zn1 Zn2 N3 -141.78(13)
C1 Zn1 Zn2 N3 -102.97(12)
I1 Zn1 Zn2 N3 173.07(9)
N4 Zn1 Zn2 N2 -173.12(14)
N1 Zn1 Zn2 N2 64.01(13)
C1 Zn1 Zn2 N2 38.81(14)
I1 Zn1 Zn2 N2 -45.14(11)
N4 Zn1 Zn2 I3 -55.26(9)
N1 Zn1 Zn2 I3 -178.13(8)
N2 Zn1 Zn2 I3 117.86(11)
C1 Zn1 Zn2 I3 156.68(9)
I1 Zn1 Zn2 I3 72.72(4)
N4 Zn1 Zn2 I2 163.85(9)
N1 Zn1 Zn2 I2 40.98(8)
N2 Zn1 Zn2 I2 -23.03(11)
C1 Zn1 Zn2 I2 15.79(10)
I1 Zn1 Zn2 I2 -68.17(5)
N4 Zn1 N1 C1 -106.6(2)
N2 Zn1 N1 C1 -4.07(18)
I1 Zn1 N1 C1 108.65(18)
Zn2 Zn1 N1 C1 -45.91(18)
N4 Zn1 N1 C2 73.6(4)
N2 Zn1 N1 C2 176.1(4)
C1 Zn1 N1 C2 -179.8(5)
I1 Zn1 N1 C2 -71.2(4)
Zn2 Zn1 N1 C2 134.3(4)
N3 Zn2 N2 C1 -51.3(2)
I3 Zn2 N2 C1 -172.45(17)
I2 Zn2 N2 C1 77.1(2)
Zn1 Zn2 N2 C1 -89.7(2)
N3 Zn2 N2 C5 176.8(2)
I3 Zn2 N2 C5 55.6(2)
I2 Zn2 N2 C5 -54.8(2)
Zn1 Zn2 N2 C5 138.4(3)
N3 Zn2 N2 Zn1 38.42(13)
I3 Zn2 N2 Zn1 -82.76(9)
I2 Zn2 N2 Zn1 166.78(6)
N4 Zn1 N2 C1 112.69(18)
N1 Zn1 N2 C1 3.71(17)
I1 Zn1 N2 C1 -94.46(17)
Zn2 Zn1 N2 C1 105.78(19)
N4 Zn1 N2 C5 -123.9(3)
N1 Zn1 N2 C5 127.1(3)
C1 Zn1 N2 C5 123.4(3)
I1 Zn1 N2 C5 29.0(3)
Zn2 Zn1 N2 C5 -130.8(3)
N4 Zn1 N2 Zn2 6.91(14)
N1 Zn1 N2 Zn2 -102.07(12)
C1 Zn1 N2 Zn2 -105.78(19)
I1 Zn1 N2 Zn2 159.77(5)
N2 Zn2 N3 C9 -75.7(2)
I3 Zn2 N3 C9 55.8(2)
I2 Zn2 N3 C9 166.33(19)
Zn1 Zn2 N3 C9 -48.9(2)
N2 Zn2 N3 C10 123.3(3)
I3 Zn2 N3 C10 -105.3(2)
I2 Zn2 N3 C10 5.3(3)
Zn1 Zn2 N3 C10 150.1(3)
N1 Zn1 N4 C9 11.6(3)
N2 Zn1 N4 C9 -59.1(3)
C1 Zn1 N4 C9 -22.6(3)
I1 Zn1 N4 C9 150.1(2)
Zn2 Zn1 N4 C9 -54.2(2)
N1 Zn1 N4 C13 -151.5(2)
N2 Zn1 N4 C13 137.7(2)
C1 Zn1 N4 C13 174.3(2)
I1 Zn1 N4 C13 -13.0(3)
Zn2 Zn1 N4 C13 142.7(3)
C2 N1 C1 N2 -174.1(3)
Zn1 N1 C1 N2 6.0(3)
C2 N1 C1 C8 4.1(5)
Zn1 N1 C1 C8 -175.8(3)
C2 N1 C1 Zn1 179.9(4)
C5 N2 C1 N1 -139.4(3)
Zn2 N2 C1 N1 88.1(3)
Zn1 N2 C1 N1 -5.8(3)
C5 N2 C1 C8 42.3(4)
Zn2 N2 C1 C8 -90.2(3)
Zn1 N2 C1 C8 175.9(3)
C5 N2 C1 Zn1 -133.5(3)
Zn2 N2 C1 Zn1 93.95(13)
N4 Zn1 C1 N1 89.8(2)
N2 Zn1 C1 N1 173.4(3)
I1 Zn1 C1 N1 -83.6(2)
Zn2 Zn1 C1 N1 124.7(2)
N4 Zn1 C1 N2 -83.65(19)
N1 Zn1 C1 N2 -173.4(3)
I1 Zn1 C1 N2 103.01(16)
Zn2 Zn1 C1 N2 -48.68(15)
C1 N1 C2 C4 149.4(4)
Zn1 N1 C2 C4 -30.9(5)
C1 N1 C2 C3 -88.2(5)
Zn1 N1 C2 C3 91.5(5)
C1 N2 C5 C7 170.8(3)
Zn2 N2 C5 C7 -62.3(4)
Zn1 N2 C5 C7 59.4(4)
C1 N2 C5 C6 50.9(4)
Zn2 N2 C5 C6 177.8(3)
Zn1 N2 C5 C6 -60.5(4)
C10 N3 C9 N4 -170.4(3)
Zn2 N3 C9 N4 28.9(4)
C10 N3 C9 C16 7.9(5)
Zn2 N3 C9 C16 -152.9(3)
C13 N4 C9 N3 -159.5(3)
Zn1 N4 C9 N3 37.5(4)
C13 N4 C9 C16 22.3(5)
Zn1 N4 C9 C16 -140.8(3)
C9 N3 C10 C11 136.6(3)
Zn2 N3 C10 C11 -63.5(4)
C9 N3 C10 C12 -99.0(4)
Zn2 N3 C10 C12 61.0(4)
C9 N4 C13 C15 140.7(3)
Zn1 N4 C13 C15 -56.3(4)
C9 N4 C13 C14 -94.9(4)
Zn1 N4 C13 C14 68.1(4)
C21 C22 O23 C24 80.0(6)
C21 C22 O23 Li1 -119.8(5)
C22 O23 C24 C25 176.0(5)
Li1 O23 C24 C25 17.8(8)
C24 O23 Li1 O33 -45.1(7)
C22 O23 Li1 O33 158.0(4)
C24 O23 Li1 I3 83.4(5)
C22 O23 Li1 I3 -73.5(4)
C24 O23 Li1 I2 -176.0(4)
C22 O23 Li1 I2 27.1(5)
Zn2 I3 Li1 O23 118.1(3)
Zn2 I3 Li1 O33 -106.5(3)
Zn2 I3 Li1 I2 6.35(13)
Zn2 I2 Li1 O23 -115.9(3)
Zn2 I2 Li1 O33 106.8(3)
Zn2 I2 Li1 I3 -6.28(13)
C31 C32 O33 C34 176.2(5)
C31 C32 O33 Li1 4.2(8)
O23 Li1 O33 C32 -62.1(6)
I3 Li1 O33 C32 170.7(4)
I2 Li1 O33 C32 68.5(5)
O23 Li1 O33 C34 127.0(5)
I3 Li1 O33 C34 -0.2(5)
I2 Li1 O33 C34 -102.3(4)
C32 O33 C34 C35 71.7(6)
Li1 O33 C34 C35 -116.7(5)
